data_4024944
loop_
_publ_author_name
'Fang-Fang Li'
'Wei-Wei Yang'
'Guo-Bao He'
'Xiang Gao'

_publ_section_title
;
Formation of Fullerooxazoles from C61HPh3-: The Regioselectivity of
Heteroatom Additions
;
_journal_name_full 'Journal of Organic Chemistry'
_journal_page_first 8071
_journal_page_last 8077
_journal_paper_doi 10.1021/jo9012207
_journal_volume 74
_journal_year 2009
_chemical_formula_moiety 'C74.50 H11 N O S'
_chemical_formula_sum 'C74.5 H11 N O S'
_chemical_formula_weight 967.90
_chemical_melting_point ?
_chemical_name_systematic
;
 ?
;
_space_group_IT_number 61
_symmetry_cell_setting orthorhombic
_symmetry_space_group_name_Hall '-P 2ac 2ab'
_symmetry_space_group_name_H-M 'P b c a'
_atom_sites_solution_hydrogens geom
_atom_sites_solution_primary direct
_atom_sites_solution_secondary difmap
_audit_creation_method SHELXL-97
_cell_angle_alpha 90.00
_cell_angle_beta 90.00
_cell_angle_gamma 90.00
_cell_formula_units_Z 8
_cell_length_a 10.018
_cell_length_b 26.454
_cell_length_c 29.788
_cell_measurement_temperature 293(2)
_cell_measurement_theta_max 26.07
_cell_measurement_theta_min 1.54
_cell_volume 7894.3
_computing_cell_refinement 'Bruker SMART'
_computing_data_collection 'Bruker SMART'
_computing_data_reduction 'Bruker SAINT software (Bruker, 1999)'
_computing_molecular_graphics 'SHELXTL-PLUS (Sheldrick, 1990)'
_computing_publication_material SHELXL-97
_computing_structure_refinement 'SHELXL-97 (Sheldrick, 1997)'
_computing_structure_solution 'SHELXS-97(Sheldrick, 1997)'
_diffrn_ambient_temperature 293(2)
_diffrn_measured_fraction_theta_full 0.935
_diffrn_measured_fraction_theta_max 0.934
_diffrn_measurement_device_type 'Bruker SMART APEX CCD'
_diffrn_measurement_method 'phi and omega scans'
_diffrn_radiation_monochromator graphite
_diffrn_radiation_source 'fine-focus sealed tube'
_diffrn_radiation_type MoK\a
_diffrn_radiation_wavelength 0.71073
_diffrn_reflns_av_R_equivalents 0.1510
_diffrn_reflns_av_sigmaI/netI 0.1263
_diffrn_reflns_limit_h_max 12
_diffrn_reflns_limit_h_min -12
_diffrn_reflns_limit_k_max 32
_diffrn_reflns_limit_k_min -32
_diffrn_reflns_limit_l_max 25
_diffrn_reflns_limit_l_min -36
_diffrn_reflns_number 39277
_diffrn_reflns_theta_full 25.00
_diffrn_reflns_theta_max 26.07
_diffrn_reflns_theta_min 1.54
_diffrn_standards_decay_% 0
_diffrn_standards_interval_count 0
_diffrn_standards_interval_time .
_diffrn_standards_number 0
_exptl_absorpt_coefficient_mu 0.147
_exptl_absorpt_correction_T_max 0.9862
_exptl_absorpt_correction_T_min 0.9686
_exptl_absorpt_correction_type empirical
_exptl_absorpt_process_details SADABS
_exptl_crystal_colour black
_exptl_crystal_density_diffrn 1.629
_exptl_crystal_density_method 'not measured'
_exptl_crystal_description lamella
_exptl_crystal_F_000 3912
_exptl_crystal_size_max 0.419
_exptl_crystal_size_mid 0.231
_exptl_crystal_size_min 0.052
_refine_diff_density_max 0.786
_refine_diff_density_min -0.295
_refine_diff_density_rms 0.090
_refine_ls_extinction_method none
_refine_ls_goodness_of_fit_ref 0.926
_refine_ls_hydrogen_treatment mixed
_refine_ls_matrix_type full
_refine_ls_number_parameters 707
_refine_ls_number_reflns 7309
_refine_ls_number_restraints 2
_refine_ls_restrained_S_all 0.929
_refine_ls_R_factor_all 0.2060
_refine_ls_R_factor_gt 0.0816
_refine_ls_shift/su_max 0.000
_refine_ls_shift/su_mean 0.000
_refine_ls_structure_factor_coef Fsqd
_refine_ls_weighting_details 'calc w=1/[\s^2^(Fo^2^)+(0.1177P)^2^+0.0000P] where P=(Fo^2^+2Fc^2^)/3'
_refine_ls_weighting_scheme calc
_refine_ls_wR_factor_gt 0.1736
_refine_ls_wR_factor_ref 0.2330
_reflns_number_gt 2887
_reflns_number_total 7309
_reflns_threshold_expression >2sigma(I)
_cod_data_source_file jo9012207_si_002.cif
_cod_data_source_block pbca
_cod_depositor_comments
;
The following automatic conversions were performed:
'_symmetry_cell_setting' value 'Orthorhombic' changed to 'orthorhombic'
according to '/home/saulius/struct/CIF-dictionaries/cif_core.dic'
dictionary named 'cif_core.dic' version 2.4.1 from 2010-06-29.

Automatic conversion script
Id: cif_fix_enum 1527 2010-12-29 10:47:43Z saulius 

The following automatic conversions were performed:

'_chemical_melting_point' value 'not measured' was changed to '?' -
the value is undefined or not given.

Automatic conversion script
Id: cif_fix_values 1646 2011-03-28 12:23:43Z adriana 
;
_cod_original_sg_symbol_H-M pbca
_cod_original_formula_sum 'C74.50 H11 N O S'
_cod_database_code 4024944

loop_
_symmetry_equiv_pos_as_xyz
'x, y, z'
'-x+1/2, -y, z+1/2'
'x+1/2, -y+1/2, -z'
'-x, y+1/2, -z+1/2'
'-x, -y, -z'
'x-1/2, y, -z-1/2'
'-x-1/2, y-1/2, z'
'x, -y-1/2, z-1/2'

loop_
_atom_site_label
_atom_site_type_symbol
_atom_site_fract_x
_atom_site_fract_y
_atom_site_fract_z
_atom_site_U_iso_or_equiv
_atom_site_adp_type
_atom_site_occupancy
_atom_site_symmetry_multiplicity
_atom_site_calc_flag
_atom_site_refinement_flags
_atom_site_disorder_assembly
_atom_site_disorder_group
C1 C 0.8613(6) 0.22088(18) 0.87833(18) 0.0467(14) Uani 1 1 d . . .
C2 C 1.0090(6) 0.22297(18) 0.85930(17) 0.0429(13) Uani 1 1 d . . .
C3 C 1.0393(6) 0.24915(19) 0.81361(17) 0.0487(15) Uani 1 1 d . . .
C4 C 0.9170(6) 0.2749(2) 0.78900(16) 0.0460(14) Uani 1 1 d . . .
C5 C 0.7857(6) 0.27483(19) 0.81448(17) 0.0457(14) Uani 1 1 d . . .
C6 C 0.7590(5) 0.25021(19) 0.85347(18) 0.0454(13) Uani 1 1 d . . .
C7 C 0.9391(6) 0.17387(19) 0.86165(19) 0.0545(16) Uani 1 1 d . . .
H7 H 0.9085 0.1623 0.8322 0.065 Uiso 1 1 calc R . .
C8 C 1.0048(6) 0.2119(2) 0.74715(17) 0.0474(14) Uani 1 1 d . . .
C9 C 1.0211(7) 0.1799(2) 0.70677(18) 0.0556(16) Uani 1 1 d . . .
C10 C 1.1233(7) 0.1447(2) 0.7047(2) 0.0619(17) Uani 1 1 d . . .
H10 H 1.1827 0.1408 0.7284 0.074 Uiso 1 1 calc R . .
C11 C 1.1345(8) 0.1151(2) 0.6660(2) 0.073(2) Uani 1 1 d . . .
H11 H 1.2008 0.0906 0.6646 0.087 Uiso 1 1 calc R . .
C12 C 1.0513(7) 0.1212(2) 0.6303(2) 0.0621(18) Uani 1 1 d . . .
H12 H 1.0614 0.1016 0.6046 0.075 Uiso 1 1 calc R . .
C13 C 0.9530(7) 0.1567(2) 0.6329(2) 0.0665(19) Uani 1 1 d . . .
H13 H 0.8950 0.1612 0.6089 0.080 Uiso 1 1 calc R . .
C14 C 0.9386(6) 0.1860(2) 0.67116(18) 0.0550(16) Uani 1 1 d . . .
H14 H 0.8714 0.2102 0.6724 0.066 Uiso 1 1 calc R . .
C15 C 0.9804(7) 0.1324(2) 0.89033(19) 0.0538(16) Uani 1 1 d . . .
C16 C 0.8974(6) 0.1103(2) 0.9235(2) 0.0569(16) Uani 1 1 d . . .
H16 H 0.8141 0.1242 0.9295 0.068 Uiso 1 1 calc R . .
C17 C 0.9385(7) 0.0687(2) 0.9466(2) 0.0601(17) Uani 1 1 d . . .
H17 H 0.8837 0.0550 0.9687 0.072 Uiso 1 1 calc R . .
C18 C 1.0577(9) 0.0472(2) 0.9380(2) 0.076(2) Uani 1 1 d . . .
H18 H 1.0823 0.0180 0.9533 0.092 Uiso 1 1 calc R . .
C19 C 1.1446(8) 0.0682(2) 0.9066(2) 0.074(2) Uani 1 1 d . . .
H19 H 1.2280 0.0539 0.9016 0.088 Uiso 1 1 calc R . .
C20 C 1.1055(7) 0.1099(2) 0.8836(2) 0.073(2) Uani 1 1 d . . .
H20 H 1.1634 0.1240 0.8626 0.087 Uiso 1 1 calc R . .
C21 C 0.9359(6) 0.33059(19) 0.77684(14) 0.0403(13) Uani 1 1 d . . .
C22 C 1.0510(6) 0.3560(2) 0.78252(15) 0.0433(14) Uani 1 1 d . . .
C23 C 1.1630(5) 0.3333(2) 0.80732(16) 0.0420(13) Uani 1 1 d . . .
C24 C 1.1482(5) 0.28589(19) 0.82558(17) 0.0427(13) Uani 1 1 d . . .
C25 C 1.1981(5) 0.2770(2) 0.87026(18) 0.0452(13) Uani 1 1 d . . .
C26 C 1.1068(5) 0.2417(2) 0.89272(19) 0.0466(14) Uani 1 1 d . . .
C27 C 1.0824(6) 0.24848(19) 0.93706(17) 0.0456(14) Uani 1 1 d . . .
C28 C 0.9469(6) 0.24366(19) 0.95525(17) 0.0465(14) Uani 1 1 d . . .
C29 C 0.8417(6) 0.23444(18) 0.92660(19) 0.0480(15) Uani 1 1 d . . .
C30 C 0.7193(6) 0.2615(2) 0.92976(19) 0.0492(14) Uani 1 1 d . . .
C31 C 0.6696(6) 0.2715(2) 0.88577(19) 0.0519(15) Uani 1 1 d . . .
C32 C 0.6021(5) 0.3168(2) 0.8775(2) 0.0511(15) Uani 1 1 d . . .
C33 C 0.6275(5) 0.3424(2) 0.83541(19) 0.0473(14) Uani 1 1 d . . .
C34 C 0.7191(6) 0.3221(2) 0.80570(17) 0.0444(13) Uani 1 1 d . . .
C35 C 0.8101(6) 0.3563(2) 0.78352(15) 0.0477(15) Uani 1 1 d . . .
C36 C 1.0485(7) 0.4102(2) 0.79208(17) 0.0522(16) Uani 1 1 d . . .
C37 C 1.1586(6) 0.4201(2) 0.8224(2) 0.0559(16) Uani 1 1 d . . .
C38 C 1.2277(5) 0.3722(2) 0.8319(2) 0.0481(14) Uani 1 1 d . . .
C39 C 1.2785(6) 0.3631(2) 0.8745(2) 0.0544(15) Uani 1 1 d . . .
C40 C 1.2623(5) 0.3148(2) 0.8940(2) 0.0516(15) Uani 1 1 d . . .
C41 C 1.2366(5) 0.3210(2) 0.94185(19) 0.0503(15) Uani 1 1 d . . .
C42 C 1.1492(7) 0.2898(2) 0.96277(19) 0.0569(17) Uani 1 1 d . . .
C43 C 1.0556(7) 0.3090(2) 0.99423(16) 0.0539(16) Uani 1 1 d . . .
C44 C 0.9290(7) 0.2819(2) 0.98941(17) 0.0558(16) Uani 1 1 d . . .
C45 C 0.8095(7) 0.3069(2) 0.99446(17) 0.0550(16) Uani 1 1 d . . .
C46 C 0.7014(6) 0.2966(2) 0.96382(19) 0.0559(16) Uani 1 1 d . . .
C47 C 0.6319(6) 0.3444(2) 0.9544(2) 0.0575(16) Uani 1 1 d . . .
C48 C 0.5835(5) 0.3533(2) 0.9120(2) 0.0537(15) Uani 1 1 d . . .
C49 C 0.5981(5) 0.4023(2) 0.8933(2) 0.0576(16) Uani 1 1 d . . .
C50 C 0.6241(6) 0.3964(2) 0.8444(2) 0.0558(16) Uani 1 1 d . . .
C51 C 0.7105(7) 0.4286(2) 0.82281(18) 0.0562(16) Uani 1 1 d . . .
C52 C 0.8054(7) 0.4076(2) 0.79141(16) 0.0508(15) Uani 1 1 d . . .
C53 C 0.9314(7) 0.4352(2) 0.79629(17) 0.0518(16) Uani 1 1 d . . .
C54 C 0.9130(7) 0.47217(18) 0.83099(18) 0.0496(15) Uani 1 1 d . . .
C55 C 1.0165(7) 0.48286(18) 0.8602(2) 0.0532(16) Uani 1 1 d . . .
C56 C 1.1462(7) 0.4558(2) 0.8559(2) 0.0633(19) Uani 1 1 d . . .
C57 C 1.1956(6) 0.4462(2) 0.9004(2) 0.0540(15) Uani 1 1 d . . .
C58 C 1.2607(5) 0.4011(2) 0.9104(2) 0.0573(16) Uani 1 1 d . . .
C59 C 1.2356(6) 0.3743(2) 0.95114(19) 0.0513(15) Uani 1 1 d . . .
C60 C 1.1476(7) 0.3934(2) 0.98231(18) 0.0545(16) Uani 1 1 d . . .
C61 C 1.0514(7) 0.3609(2) 1.00441(16) 0.0524(16) Uani 1 1 d . . .
C62 C 0.9261(7) 0.3864(2) 1.00886(16) 0.0510(16) Uani 1 1 d . . .
C63 C 0.8094(8) 0.3601(2) 1.00457(17) 0.0585(17) Uani 1 1 d . . .
C64 C 0.6995(7) 0.3828(2) 0.97968(18) 0.0566(17) Uani 1 1 d . . .
C65 C 0.7131(6) 0.4315(2) 0.9595(2) 0.0572(16) Uani 1 1 d . . .
C66 C 0.6608(6) 0.4414(2) 0.91621(19) 0.0503(15) Uani 1 1 d . . .
C67 C 0.7547(7) 0.4740(2) 0.8934(2) 0.0585(17) Uani 1 1 d . . .
C68 C 0.7790(7) 0.46857(19) 0.84877(19) 0.0531(16) Uani 1 1 d . . .
C69 C 0.9909(8) 0.48817(19) 0.9083(2) 0.0562(16) Uani 1 1 d . . .
C70 C 1.1044(7) 0.4668(2) 0.9322(2) 0.0641(19) Uani 1 1 d . . .
C71 C 1.0752(7) 0.4411(2) 0.97218(18) 0.0542(16) Uani 1 1 d . . .
C72 C 0.9408(6) 0.4354(2) 0.98927(17) 0.0480(14) Uani 1 1 d . . .
C73 C 0.8372(7) 0.4573(2) 0.96583(19) 0.0588(17) Uani 1 1 d . . .
C74 C 0.8642(7) 0.4844(2) 0.92409(19) 0.0530(16) Uani 1 1 d . . .
C75 C 1.1803(13) 0.0365(5) 0.7791(5) 0.078(4) Uiso 0.50 1 d PD . .
N1 N 0.9065(4) 0.24464(15) 0.74751(11) 0.0491(11) Uani 0.50 1 d P . .
O1 O 0.9065(4) 0.24464(15) 0.74751(11) 0.0491(11) Uani 0.50 1 d P . .
N2 N 1.0882(5) 0.21068(16) 0.78133(15) 0.0661(13) Uani 0.50 1 d P . .
O2 O 1.0882(5) 0.21068(16) 0.78133(15) 0.0661(13) Uani 0.50 1 d P . .
S1 S 1.3328(9) 0.0486(2) 0.7627(3) 0.215(5) Uani 0.50 1 d PD . .
S2 S 1.0403(9) 0.0230(3) 0.7982(3) 0.202(4) Uani 0.50 1 d PD . .

loop_
_atom_site_aniso_label
_atom_site_aniso_U_11
_atom_site_aniso_U_22
_atom_site_aniso_U_33
_atom_site_aniso_U_23
_atom_site_aniso_U_13
_atom_site_aniso_U_12
C1 0.054(4) 0.036(3) 0.050(3) 0.001(3) -0.004(3) -0.010(3)
C2 0.052(4) 0.039(3) 0.038(3) -0.006(2) 0.003(3) 0.000(3)
C3 0.066(4) 0.041(3) 0.039(3) -0.016(3) -0.004(3) 0.009(3)
C4 0.056(4) 0.048(3) 0.034(3) -0.014(2) -0.016(3) 0.016(3)
C5 0.046(4) 0.046(3) 0.045(3) -0.009(3) -0.020(3) -0.004(3)
C6 0.045(4) 0.043(3) 0.048(3) -0.008(3) -0.010(3) -0.010(3)
C7 0.077(5) 0.036(3) 0.050(3) -0.003(3) 0.005(3) 0.011(3)
C8 0.062(4) 0.050(3) 0.030(3) -0.011(3) -0.002(3) 0.009(3)
C9 0.081(5) 0.043(3) 0.043(3) 0.000(3) 0.012(3) -0.002(3)
C10 0.064(4) 0.063(4) 0.058(4) -0.010(3) -0.001(3) 0.009(4)
C11 0.094(6) 0.056(4) 0.068(4) -0.013(3) 0.009(4) 0.008(4)
C12 0.084(5) 0.060(4) 0.042(4) -0.015(3) -0.010(3) -0.004(4)
C13 0.087(5) 0.066(4) 0.046(4) -0.011(3) -0.010(3) 0.013(4)
C14 0.057(4) 0.065(4) 0.044(3) -0.012(3) -0.017(3) 0.014(3)
C15 0.070(4) 0.041(3) 0.050(4) -0.015(3) 0.014(3) -0.001(3)
C16 0.062(4) 0.044(3) 0.065(4) 0.003(3) 0.012(3) 0.001(3)
C17 0.072(5) 0.053(4) 0.055(4) 0.003(3) -0.007(4) -0.007(4)
C18 0.126(7) 0.041(4) 0.062(4) 0.003(3) -0.028(5) -0.009(4)
C19 0.078(5) 0.056(4) 0.088(5) 0.001(4) 0.003(4) 0.028(4)
C20 0.080(5) 0.059(4) 0.079(5) 0.005(4) 0.023(4) 0.001(4)
C21 0.060(4) 0.051(3) 0.011(2) -0.008(2) -0.002(2) 0.003(3)
C22 0.059(4) 0.052(3) 0.020(2) 0.006(2) 0.011(3) 0.003(3)
C23 0.036(3) 0.055(3) 0.035(3) -0.006(3) 0.019(2) -0.006(3)
C24 0.043(3) 0.047(3) 0.039(3) -0.008(2) 0.011(3) 0.004(3)
C25 0.026(3) 0.060(3) 0.049(3) -0.005(3) 0.002(2) 0.009(3)
C26 0.039(3) 0.048(3) 0.053(3) 0.009(3) 0.001(3) 0.017(3)
C27 0.058(4) 0.039(3) 0.039(3) 0.007(2) -0.015(3) 0.015(3)
C28 0.069(4) 0.037(3) 0.034(3) 0.017(2) -0.007(3) 0.005(3)
C29 0.061(4) 0.030(3) 0.053(3) 0.013(2) 0.013(3) -0.002(3)
C30 0.044(4) 0.044(3) 0.059(4) 0.001(3) 0.015(3) -0.016(3)
C31 0.049(4) 0.055(4) 0.051(4) -0.006(3) 0.000(3) -0.013(3)
C32 0.032(3) 0.051(3) 0.071(4) -0.006(3) 0.002(3) 0.002(3)
C33 0.029(3) 0.060(4) 0.053(3) -0.011(3) -0.018(3) 0.005(3)
C34 0.041(4) 0.053(3) 0.039(3) -0.011(3) -0.014(3) 0.006(3)
C35 0.065(4) 0.056(4) 0.023(3) -0.007(3) -0.014(3) 0.007(3)
C36 0.081(5) 0.048(3) 0.028(3) 0.013(2) 0.019(3) -0.001(3)
C37 0.057(4) 0.053(4) 0.057(4) 0.012(3) 0.023(3) -0.016(3)
C38 0.028(3) 0.059(4) 0.056(4) 0.001(3) 0.009(3) -0.013(3)
C39 0.025(3) 0.059(4) 0.079(4) -0.011(3) 0.008(3) -0.002(3)
C40 0.022(3) 0.065(4) 0.069(4) -0.019(3) -0.004(3) 0.004(3)
C41 0.027(3) 0.065(4) 0.059(4) -0.013(3) -0.017(3) 0.007(3)
C42 0.067(5) 0.060(4) 0.044(3) 0.019(3) -0.021(3) 0.017(3)
C43 0.088(5) 0.053(4) 0.020(3) 0.008(2) -0.017(3) 0.003(4)
C44 0.088(5) 0.048(3) 0.031(3) 0.018(3) -0.004(3) 0.003(4)
C45 0.074(5) 0.059(4) 0.033(3) 0.010(3) 0.023(3) -0.004(4)
C46 0.052(4) 0.066(4) 0.050(3) 0.000(3) 0.025(3) -0.015(3)
C47 0.047(4) 0.073(4) 0.053(4) -0.004(3) 0.031(3) 0.005(3)
C48 0.020(3) 0.069(4) 0.072(4) -0.006(3) 0.013(3) 0.002(3)
C49 0.031(4) 0.065(4) 0.078(5) -0.008(4) -0.003(3) 0.014(3)
C50 0.039(4) 0.071(4) 0.058(4) 0.002(3) -0.020(3) 0.019(3)
C51 0.067(4) 0.061(4) 0.040(3) 0.011(3) -0.018(3) 0.019(4)
C52 0.076(5) 0.049(3) 0.027(3) 0.008(2) -0.021(3) 0.010(3)
C53 0.080(5) 0.050(3) 0.026(3) 0.013(2) 0.009(3) 0.013(3)
C54 0.077(5) 0.026(3) 0.045(3) 0.013(2) -0.006(3) 0.001(3)
C55 0.072(5) 0.024(3) 0.064(4) 0.004(3) 0.016(4) -0.003(3)
C56 0.092(5) 0.041(3) 0.057(4) 0.006(3) 0.020(4) -0.033(4)
C57 0.044(4) 0.049(3) 0.069(4) 0.003(3) 0.002(3) -0.022(3)
C58 0.026(3) 0.072(4) 0.074(4) -0.018(4) -0.010(3) -0.017(3)
C59 0.041(4) 0.063(4) 0.050(4) -0.002(3) -0.021(3) -0.004(3)
C60 0.058(4) 0.067(4) 0.038(3) -0.014(3) -0.019(3) -0.011(3)
C61 0.079(5) 0.062(4) 0.017(2) -0.009(3) -0.020(3) 0.008(4)
C62 0.074(5) 0.057(4) 0.022(3) -0.017(3) 0.004(3) 0.000(4)
C63 0.092(6) 0.061(4) 0.022(3) 0.005(3) 0.018(3) 0.004(4)
C64 0.076(5) 0.055(4) 0.038(3) -0.017(3) 0.031(3) 0.001(3)
C65 0.060(4) 0.054(4) 0.059(4) -0.022(3) 0.028(3) 0.015(3)
C66 0.052(4) 0.048(3) 0.051(4) -0.004(3) 0.008(3) 0.024(3)
C67 0.079(5) 0.039(3) 0.057(4) 0.003(3) 0.004(4) 0.023(3)
C68 0.073(5) 0.041(3) 0.046(3) 0.008(3) -0.004(3) 0.017(3)
C69 0.079(5) 0.026(3) 0.064(4) -0.007(3) -0.011(4) -0.001(3)
C70 0.085(5) 0.047(3) 0.061(4) -0.014(3) -0.008(4) -0.028(3)
C71 0.073(5) 0.047(3) 0.043(3) -0.020(3) -0.013(3) -0.010(3)
C72 0.067(4) 0.045(3) 0.032(3) -0.020(3) 0.004(3) 0.002(3)
C73 0.081(5) 0.054(4) 0.042(3) -0.023(3) 0.003(3) 0.004(4)
C74 0.074(5) 0.040(3) 0.045(3) -0.012(3) 0.011(3) 0.012(3)
N1 0.066(3) 0.055(2) 0.0264(19) -0.0137(18) -0.0055(19) 0.015(2)
O1 0.066(3) 0.055(2) 0.0264(19) -0.0137(18) -0.0055(19) 0.015(2)
N2 0.074(4) 0.067(3) 0.057(3) -0.006(2) 0.005(3) 0.001(3)
O2 0.074(4) 0.067(3) 0.057(3) -0.006(2) 0.005(3) 0.001(3)
S1 0.286(10) 0.096(4) 0.264(8) 0.060(4) -0.192(8) 0.030(5)
S2 0.250(9) 0.172(6) 0.185(6) -0.101(5) 0.057(6) -0.114(6)

loop_
_atom_type_symbol
_atom_type_description
_atom_type_scat_dispersion_real
_atom_type_scat_dispersion_imag
_atom_type_scat_source
C C 0.0033 0.0016 'International Tables Vol C Tables 4.2.6.8 and 6.1.1.4'
H H 0.0000 0.0000 'International Tables Vol C Tables 4.2.6.8 and 6.1.1.4'
N N 0.0061 0.0033 'International Tables Vol C Tables 4.2.6.8 and 6.1.1.4'
O O 0.0106 0.0060 'International Tables Vol C Tables 4.2.6.8 and 6.1.1.4'
S S 0.1246 0.1234 'International Tables Vol C Tables 4.2.6.8 and 6.1.1.4'

loop_
_geom_angle_atom_site_label_1
_geom_angle_atom_site_label_2
_geom_angle_atom_site_label_3
_geom_angle
_geom_angle_site_symmetry_1
_geom_angle_site_symmetry_3
_geom_angle_publ_flag
C6 C1 C29 105.3(5) . . ?
C6 C1 C7 127.4(5) . . ?
C29 C1 C7 124.6(5) . . ?
C6 C1 C2 116.6(4) . . ?
C29 C1 C2 117.3(5) . . ?
C7 C1 C2 56.2(3) . . ?
C7 C2 C26 125.1(5) . . ?
C7 C2 C3 121.7(4) . . ?
C26 C2 C3 108.1(4) . . ?
C7 C2 C1 60.6(3) . . ?
C26 C2 C1 112.9(4) . . ?
C3 C2 C1 120.7(5) . . ?
N2 C3 C24 110.9(5) . . ?
N2 C3 C2 109.0(4) . . ?
C24 C3 C2 102.8(4) . . ?
N2 C3 C4 104.5(4) . . ?
C24 C3 C4 113.1(4) . . ?
C2 C3 C4 116.5(5) . . ?
N1 C4 C5 110.8(4) . . ?
N1 C4 C21 109.5(4) . . ?
C5 C4 C21 103.2(4) . . ?
N1 C4 C3 102.0(4) . . ?
C5 C4 C3 116.0(4) . . ?
C21 C4 C3 115.4(5) . . ?
C6 C5 C34 118.7(5) . . ?
C6 C5 C4 126.8(5) . . ?
C34 C5 C4 108.0(5) . . ?
C5 C6 C31 120.6(5) . . ?
C5 C6 C1 122.8(5) . . ?
C31 C6 C1 107.6(5) . . ?
C15 C7 C2 123.9(5) . . ?
C15 C7 C1 124.1(5) . . ?
C2 C7 C1 63.1(3) . . ?
C15 C7 H7 112.4 . . ?
C2 C7 H7 112.4 . . ?
C1 C7 H7 112.4 . . ?
N1 C8 N2 119.0(4) . . ?
N1 C8 C9 117.8(5) . . ?
N2 C8 C9 123.0(5) . . ?
C14 C9 C10 119.7(5) . . ?
C14 C9 C8 120.1(6) . . ?
C10 C9 C8 120.1(6) . . ?
C9 C10 C11 118.2(6) . . ?
C9 C10 H10 120.9 . . ?
C11 C10 H10 120.9 . . ?
C12 C11 C10 121.9(6) . . ?
C12 C11 H11 119.0 . . ?
C10 C11 H11 119.0 . . ?
C13 C12 C11 118.6(6) . . ?
C13 C12 H12 120.7 . . ?
C11 C12 H12 120.7 . . ?
C12 C13 C14 120.6(6) . . ?
C12 C13 H13 119.7 . . ?
C14 C13 H13 119.7 . . ?
C9 C14 C13 120.9(6) . . ?
C9 C14 H14 119.5 . . ?
C13 C14 H14 119.5 . . ?
C20 C15 C16 116.7(6) . . ?
C20 C15 C7 119.4(5) . . ?
C16 C15 C7 123.7(6) . . ?
C17 C16 C15 120.6(6) . . ?
C17 C16 H16 119.7 . . ?
C15 C16 H16 119.7 . . ?
C18 C17 C16 120.8(6) . . ?
C18 C17 H17 119.6 . . ?
C16 C17 H17 119.6 . . ?
C17 C18 C19 120.9(6) . . ?
C17 C18 H18 119.5 . . ?
C19 C18 H18 119.5 . . ?
C20 C19 C18 118.9(7) . . ?
C20 C19 H19 120.6 . . ?
C18 C19 H19 120.6 . . ?
C19 C20 C15 122.0(6) . . ?
C19 C20 H20 119.0 . . ?
C15 C20 H20 119.0 . . ?
C22 C21 C35 119.6(5) . . ?
C22 C21 C4 124.0(5) . . ?
C35 C21 C4 108.2(5) . . ?
C21 C22 C36 120.0(5) . . ?
C21 C22 C23 120.8(5) . . ?
C36 C22 C23 108.4(5) . . ?
C24 C23 C38 120.5(5) . . ?
C24 C23 C22 119.2(5) . . ?
C38 C23 C22 108.1(5) . . ?
C23 C24 C25 118.5(5) . . ?
C23 C24 C3 125.0(5) . . ?
C25 C24 C3 111.4(5) . . ?
C40 C25 C24 121.0(5) . . ?
C40 C25 C26 121.1(5) . . ?
C24 C25 C26 108.0(5) . . ?
C27 C26 C25 118.2(5) . . ?
C27 C26 C2 125.4(5) . . ?
C25 C26 C2 108.6(5) . . ?
C26 C27 C28 121.0(5) . . ?
C26 C27 C42 121.1(6) . . ?
C28 C27 C42 106.8(5) . . ?
C29 C28 C44 117.7(6) . . ?
C29 C28 C27 119.6(5) . . ?
C44 C28 C27 108.3(5) . . ?
C28 C29 C30 122.0(5) . . ?
C28 C29 C1 122.5(5) . . ?
C30 C29 C1 107.3(5) . . ?
C46 C30 C29 119.7(6) . . ?
C46 C30 C31 120.2(6) . . ?
C29 C30 C31 109.5(5) . . ?
C32 C31 C30 119.4(5) . . ?
C32 C31 C6 121.4(5) . . ?
C30 C31 C6 109.0(5) . . ?
C31 C32 C48 121.1(6) . . ?
C31 C32 C33 118.0(5) . . ?
C48 C32 C33 109.4(5) . . ?
C34 C33 C32 119.3(5) . . ?
C34 C33 C50 121.0(6) . . ?
C32 C33 C50 107.2(5) . . ?
C33 C34 C5 121.8(5) . . ?
C33 C34 C35 118.0(5) . . ?
C5 C34 C35 109.5(5) . . ?
C52 C35 C34 121.1(5) . . ?
C52 C35 C21 121.1(6) . . ?
C34 C35 C21 108.6(5) . . ?
C53 C36 C37 120.9(5) . . ?
C53 C36 C22 120.8(6) . . ?
C37 C36 C22 106.6(5) . . ?
C56 C37 C36 120.4(6) . . ?
C56 C37 C38 119.6(6) . . ?
C36 C37 C38 108.7(5) . . ?
C39 C38 C23 120.8(5) . . ?
C39 C38 C37 119.7(5) . . ?
C23 C38 C37 108.2(5) . . ?
C38 C39 C40 119.4(5) . . ?
C38 C39 C58 119.9(6) . . ?
C40 C39 C58 107.7(6) . . ?
C25 C40 C39 119.8(5) . . ?
C25 C40 C41 119.9(5) . . ?
C39 C40 C41 108.7(5) . . ?
C42 C41 C59 120.3(6) . . ?
C42 C41 C40 119.8(5) . . ?
C59 C41 C40 107.4(5) . . ?
C41 C42 C43 120.9(6) . . ?
C41 C42 C27 119.9(5) . . ?
C43 C42 C27 107.7(6) . . ?
C61 C43 C42 120.7(6) . . ?
C61 C43 C44 118.2(6) . . ?
C42 C43 C44 109.5(5) . . ?
C45 C44 C28 121.4(6) . . ?
C45 C44 C43 120.6(5) . . ?
C28 C44 C43 107.7(6) . . ?
C44 C45 C63 119.6(6) . . ?
C44 C45 C46 119.5(5) . . ?
C63 C45 C46 108.6(6) . . ?
C30 C46 C45 119.6(6) . . ?
C30 C46 C47 119.8(6) . . ?
C45 C46 C47 108.2(5) . . ?
C48 C47 C64 121.9(6) . . ?
C48 C47 C46 119.3(5) . . ?
C64 C47 C46 106.6(6) . . ?
C47 C48 C49 118.8(6) . . ?
C47 C48 C32 120.2(6) . . ?
C49 C48 C32 108.7(6) . . ?
C66 C49 C48 122.3(6) . . ?
C66 C49 C50 118.6(6) . . ?
C48 C49 C50 108.0(5) . . ?
C51 C50 C33 120.5(6) . . ?
C51 C50 C49 120.3(6) . . ?
C33 C50 C49 106.7(5) . . ?
C50 C51 C52 118.7(5) . . ?
C50 C51 C68 119.4(5) . . ?
C52 C51 C68 107.9(6) . . ?
C35 C52 C51 120.8(6) . . ?
C35 C52 C53 118.6(6) . . ?
C51 C52 C53 108.1(5) . . ?
C36 C53 C54 120.8(6) . . ?
C36 C53 C52 119.6(5) . . ?
C54 C53 C52 107.5(5) . . ?
C55 C54 C53 119.8(6) . . ?
C55 C54 C68 118.6(5) . . ?
C53 C54 C68 109.8(5) . . ?
C54 C55 C69 120.3(6) . . ?
C54 C55 C56 120.1(5) . . ?
C69 C55 C56 106.5(6) . . ?
C37 C56 C57 121.0(6) . . ?
C37 C56 C55 118.1(6) . . ?
C57 C56 C55 107.8(5) . . ?
C58 C57 C70 119.0(6) . . ?
C58 C57 C56 120.6(6) . . ?
C70 C57 C56 109.0(6) . . ?
C57 C58 C59 121.6(6) . . ?
C57 C58 C39 119.1(6) . . ?
C59 C58 C39 107.3(5) . . ?
C60 C59 C58 120.3(5) . . ?
C60 C59 C41 119.6(6) . . ?
C58 C59 C41 108.8(5) . . ?
C59 C60 C61 121.0(5) . . ?
C59 C60 C71 119.2(5) . . ?
C61 C60 C71 105.7(5) . . ?
C43 C61 C62 120.4(6) . . ?
C43 C61 C60 117.5(6) . . ?
C62 C61 C60 110.2(5) . . ?
C63 C62 C72 120.8(6) . . ?
C63 C62 C61 120.1(5) . . ?
C72 C62 C61 107.5(6) . . ?
C62 C63 C45 121.1(6) . . ?
C62 C63 C64 118.9(5) . . ?
C45 C63 C64 107.3(6) . . ?
C65 C64 C47 117.6(6) . . ?
C65 C64 C63 121.0(6) . . ?
C47 C64 C63 109.3(5) . . ?
C66 C65 C64 121.0(6) . . ?
C66 C65 C73 110.6(6) . . ?
C64 C65 C73 117.2(6) . . ?
C49 C66 C65 118.4(5) . . ?
C49 C66 C67 120.5(5) . . ?
C65 C66 C67 107.4(6) . . ?
C68 C67 C66 120.9(6) . . ?
C68 C67 C74 120.0(6) . . ?
C66 C67 C74 107.8(5) . . ?
C67 C68 C54 121.2(6) . . ?
C67 C68 C51 120.3(6) . . ?
C54 C68 C51 106.6(5) . . ?
C74 C69 C70 122.1(6) . . ?
C74 C69 C55 119.8(6) . . ?
C70 C69 C55 107.7(6) . . ?
C71 C70 C57 121.0(6) . . ?
C71 C70 C69 116.2(6) . . ?
C57 C70 C69 108.9(6) . . ?
C70 C71 C72 122.9(6) . . ?
C70 C71 C60 118.8(6) . . ?
C72 C71 C60 107.2(5) . . ?
C73 C72 C62 120.7(6) . . ?
C73 C72 C71 118.6(5) . . ?
C62 C72 C71 109.4(5) . . ?
C72 C73 C65 121.4(6) . . ?
C72 C73 C74 119.9(6) . . ?
C65 C73 C74 106.4(6) . . ?
C69 C74 C67 120.1(5) . . ?
C69 C74 C73 120.3(6) . . ?
C67 C74 C73 107.7(6) . . ?
S2 C75 S1 175.3(12) . . ?
C8 N1 C4 108.2(4) . . ?
C8 N2 C3 106.0(4) . . ?

loop_
_geom_bond_atom_site_label_1
_geom_bond_atom_site_label_2
_geom_bond_distance
_geom_bond_site_symmetry_2
_geom_bond_publ_flag
C1 C6 1.483(7) . ?
C1 C29 1.495(7) . ?
C1 C7 1.549(7) . ?
C1 C2 1.586(8) . ?
C2 C7 1.478(7) . ?
C2 C26 1.482(7) . ?
C2 C3 1.557(7) . ?
C3 N2 1.483(6) . ?
C3 C24 1.504(7) . ?
C3 C4 1.582(7) . ?
C4 N1 1.477(6) . ?
C4 C5 1.519(8) . ?
C4 C21 1.528(7) . ?
C5 C6 1.358(7) . ?
C5 C34 1.441(7) . ?
C6 C31 1.431(7) . ?
C7 C15 1.450(8) . ?
C7 H7 0.9800 . ?
C8 N1 1.312(6) . ?
C8 N2 1.318(7) . ?
C8 C9 1.478(7) . ?
C9 C14 1.354(8) . ?
C9 C10 1.387(8) . ?
C10 C11 1.396(8) . ?
C10 H10 0.9300 . ?
C11 C12 1.362(9) . ?
C11 H11 0.9300 . ?
C12 C13 1.361(8) . ?
C12 H12 0.9300 . ?
C13 C14 1.386(8) . ?
C13 H13 0.9300 . ?
C14 H14 0.9300 . ?
C15 C20 1.402(9) . ?
C15 C16 1.419(8) . ?
C16 C17 1.362(8) . ?
C16 H16 0.9300 . ?
C17 C18 1.346(9) . ?
C17 H17 0.9300 . ?
C18 C19 1.394(9) . ?
C18 H18 0.9300 . ?
C19 C20 1.358(9) . ?
C19 H19 0.9300 . ?
C20 H20 0.9300 . ?
C21 C22 1.346(7) . ?
C21 C35 1.446(7) . ?
C22 C36 1.462(8) . ?
C22 C23 1.472(7) . ?
C23 C24 1.376(7) . ?
C23 C38 1.419(7) . ?
C24 C25 1.441(7) . ?
C25 C40 1.384(7) . ?
C25 C26 1.468(7) . ?
C26 C27 1.355(7) . ?
C27 C28 1.467(8) . ?
C27 C42 1.494(8) . ?
C28 C29 1.378(8) . ?
C28 C44 1.447(8) . ?
C29 C30 1.423(8) . ?
C30 C46 1.386(8) . ?
C30 C31 1.426(7) . ?
C31 C32 1.397(8) . ?
C32 C48 1.424(8) . ?
C32 C33 1.446(8) . ?
C33 C34 1.383(7) . ?
C33 C50 1.455(8) . ?
C34 C35 1.444(7) . ?
C35 C52 1.379(7) . ?
C36 C53 1.352(8) . ?
C36 C37 1.450(8) . ?
C37 C56 1.378(8) . ?
C37 C38 1.471(8) . ?
C38 C39 1.390(8) . ?
C39 C40 1.414(8) . ?
C39 C58 1.477(8) . ?
C40 C41 1.457(8) . ?
C41 C42 1.354(8) . ?
C41 C59 1.438(8) . ?
C42 C43 1.419(8) . ?
C43 C61 1.407(8) . ?
C43 C44 1.463(8) . ?
C44 C45 1.377(8) . ?
C45 C63 1.437(8) . ?
C45 C46 1.442(8) . ?
C46 C47 1.472(8) . ?
C47 C48 1.372(8) . ?
C47 C64 1.435(8) . ?
C48 C49 1.419(8) . ?
C49 C66 1.390(8) . ?
C49 C50 1.487(8) . ?
C50 C51 1.374(8) . ?
C51 C52 1.445(8) . ?
C51 C68 1.479(8) . ?
C52 C53 1.466(8) . ?
C53 C54 1.435(8) . ?
C54 C55 1.383(8) . ?
C54 C68 1.446(8) . ?
C55 C69 1.461(8) . ?
C55 C56 1.489(9) . ?
C56 C57 1.437(8) . ?
C57 C58 1.392(8) . ?
C57 C70 1.424(8) . ?
C58 C59 1.429(8) . ?
C59 C60 1.376(8) . ?
C60 C61 1.450(8) . ?
C60 C71 1.486(8) . ?
C61 C62 1.431(8) . ?
C62 C63 1.367(8) . ?
C62 C72 1.430(8) . ?
C63 C64 1.457(9) . ?
C64 C65 1.426(8) . ?
C65 C66 1.417(8) . ?
C65 C73 1.431(8) . ?
C66 C67 1.447(8) . ?
C67 C68 1.358(7) . ?
C67 C74 1.455(8) . ?
C69 C74 1.357(9) . ?
C69 C70 1.456(9) . ?
C70 C71 1.402(8) . ?
C71 C72 1.447(8) . ?
C72 C73 1.378(8) . ?
C73 C74 1.460(8) . ?
C75 S2 1.556(12) . ?
C75 S1 1.636(12) . ?

loop_
_geom_torsion_atom_site_label_1
_geom_torsion_atom_site_label_2
_geom_torsion_atom_site_label_3
_geom_torsion_atom_site_label_4
_geom_torsion
_geom_torsion_site_symmetry_1
_geom_torsion_site_symmetry_2
_geom_torsion_site_symmetry_3
_geom_torsion_site_symmetry_4
_geom_torsion_publ_flag
C6 C1 C2 C7 -118.8(5) . . . . ?
C29 C1 C2 C7 115.0(5) . . . . ?
C6 C1 C2 C26 122.5(5) . . . . ?
C29 C1 C2 C26 -3.6(6) . . . . ?
C7 C1 C2 C26 -118.6(5) . . . . ?
C6 C1 C2 C3 -7.3(6) . . . . ?
C29 C1 C2 C3 -133.5(5) . . . . ?
C7 C1 C2 C3 111.5(5) . . . . ?
C7 C2 C3 N2 -43.2(7) . . . . ?
C26 C2 C3 N2 112.6(5) . . . . ?
C1 C2 C3 N2 -115.5(5) . . . . ?
C7 C2 C3 C24 -161.0(5) . . . . ?
C26 C2 C3 C24 -5.2(5) . . . . ?
C1 C2 C3 C24 126.7(5) . . . . ?
C7 C2 C3 C4 74.8(6) . . . . ?
C26 C2 C3 C4 -129.5(5) . . . . ?
C1 C2 C3 C4 2.5(6) . . . . ?
N2 C3 C4 N1 4.4(5) . . . . ?
C24 C3 C4 N1 125.2(4) . . . . ?
C2 C3 C4 N1 -116.0(4) . . . . ?
N2 C3 C4 C5 125.0(4) . . . . ?
C24 C3 C4 C5 -114.2(5) . . . . ?
C2 C3 C4 C5 4.6(6) . . . . ?
N2 C3 C4 C21 -114.2(5) . . . . ?
C24 C3 C4 C21 6.6(6) . . . . ?
C2 C3 C4 C21 125.4(5) . . . . ?
N1 C4 C5 C6 107.8(5) . . . . ?
C21 C4 C5 C6 -135.1(5) . . . . ?
C3 C4 C5 C6 -7.9(7) . . . . ?
N1 C4 C5 C34 -101.5(5) . . . . ?
C21 C4 C5 C34 15.6(5) . . . . ?
C3 C4 C5 C34 142.8(4) . . . . ?
C34 C5 C6 C31 -1.8(7) . . . . ?
C4 C5 C6 C31 146.2(5) . . . . ?
C34 C5 C6 C1 -145.0(5) . . . . ?
C4 C5 C6 C1 3.0(8) . . . . ?
C29 C1 C6 C5 136.7(5) . . . . ?
C7 C1 C6 C5 -61.6(7) . . . . ?
C2 C1 C6 C5 4.8(7) . . . . ?
C29 C1 C6 C31 -10.5(6) . . . . ?
C7 C1 C6 C31 151.1(5) . . . . ?
C2 C1 C6 C31 -142.4(4) . . . . ?
C26 C2 C7 C15 -16.1(8) . . . . ?
C3 C2 C7 C15 135.4(6) . . . . ?
C1 C2 C7 C15 -114.7(6) . . . . ?
C26 C2 C7 C1 98.6(6) . . . . ?
C3 C2 C7 C1 -109.9(6) . . . . ?
C6 C1 C7 C15 -146.1(6) . . . . ?
C29 C1 C7 C15 12.2(9) . . . . ?
C2 C1 C7 C15 114.3(7) . . . . ?
C6 C1 C7 C2 99.6(6) . . . . ?
C29 C1 C7 C2 -102.0(6) . . . . ?
N1 C8 C9 C14 1.9(8) . . . . ?
N2 C8 C9 C14 -174.3(6) . . . . ?
N1 C8 C9 C10 -179.9(5) . . . . ?
N2 C8 C9 C10 3.9(9) . . . . ?
C14 C9 C10 C11 -2.2(9) . . . . ?
C8 C9 C10 C11 179.7(6) . . . . ?
C9 C10 C11 C12 2.1(10) . . . . ?
C10 C11 C12 C13 -1.2(10) . . . . ?
C11 C12 C13 C14 0.3(10) . . . . ?
C10 C9 C14 C13 1.4(9) . . . . ?
C8 C9 C14 C13 179.6(6) . . . . ?
C12 C13 C14 C9 -0.5(10) . . . . ?
C2 C7 C15 C20 -62.8(8) . . . . ?
C1 C7 C15 C20 -141.1(6) . . . . ?
C2 C7 C15 C16 121.9(6) . . . . ?
C1 C7 C15 C16 43.6(9) . . . . ?
C20 C15 C16 C17 -1.0(8) . . . . ?
C7 C15 C16 C17 174.4(6) . . . . ?
C15 C16 C17 C18 -1.2(9) . . . . ?
C16 C17 C18 C19 2.8(10) . . . . ?
C17 C18 C19 C20 -2.2(10) . . . . ?
C18 C19 C20 C15 -0.1(10) . . . . ?
C16 C15 C20 C19 1.6(9) . . . . ?
C7 C15 C20 C19 -174.0(6) . . . . ?
N1 C4 C21 C22 -108.7(5) . . . . ?
C5 C4 C21 C22 133.2(5) . . . . ?
C3 C4 C21 C22 5.6(7) . . . . ?
N1 C4 C21 C35 103.2(5) . . . . ?
C5 C4 C21 C35 -14.9(5) . . . . ?
C3 C4 C21 C35 -142.4(4) . . . . ?
C35 C21 C22 C36 -4.6(7) . . . . ?
C4 C21 C22 C36 -149.2(5) . . . . ?
C35 C21 C22 C23 135.7(5) . . . . ?
C4 C21 C22 C23 -9.0(7) . . . . ?
C21 C22 C23 C24 -1.3(7) . . . . ?
C36 C22 C23 C24 143.0(5) . . . . ?
C21 C22 C23 C38 -143.9(5) . . . . ?
C36 C22 C23 C38 0.4(5) . . . . ?
C38 C23 C24 C25 0.8(7) . . . . ?
C22 C23 C24 C25 -137.1(5) . . . . ?
C38 C23 C24 C3 153.4(5) . . . . ?
C22 C23 C24 C3 15.5(7) . . . . ?
N2 C3 C24 C23 99.7(6) . . . . ?
C2 C3 C24 C23 -143.9(5) . . . . ?
C4 C3 C24 C23 -17.5(7) . . . . ?
N2 C3 C24 C25 -106.1(5) . . . . ?
C2 C3 C24 C25 10.3(5) . . . . ?
C4 C3 C24 C25 136.8(4) . . . . ?
C23 C24 C25 C40 -1.4(7) . . . . ?
C3 C24 C25 C40 -157.5(5) . . . . ?
C23 C24 C25 C26 144.5(5) . . . . ?
C3 C24 C25 C26 -11.6(6) . . . . ?
C40 C25 C26 C27 2.8(7) . . . . ?
C24 C25 C26 C27 -143.1(5) . . . . ?
C40 C25 C26 C2 153.7(5) . . . . ?
C24 C25 C26 C2 7.8(6) . . . . ?
C7 C2 C26 C27 -58.4(8) . . . . ?
C3 C2 C26 C27 146.9(5) . . . . ?
C1 C2 C26 C27 10.8(7) . . . . ?
C7 C2 C26 C25 153.3(5) . . . . ?
C3 C2 C26 C25 -1.4(5) . . . . ?
C1 C2 C26 C25 -137.4(4) . . . . ?
C25 C26 C27 C28 137.5(5) . . . . ?
C2 C26 C27 C28 -8.1(8) . . . . ?
C25 C26 C27 C42 -1.6(7) . . . . ?
C2 C26 C27 C42 -147.1(5) . . . . ?
C26 C27 C28 C29 -3.1(7) . . . . ?
C42 C27 C28 C29 141.0(5) . . . . ?
C26 C27 C28 C44 -141.8(5) . . . . ?
C42 C27 C28 C44 2.4(5) . . . . ?
C44 C28 C29 C30 0.5(7) . . . . ?
C27 C28 C29 C30 -134.4(5) . . . . ?
C44 C28 C29 C1 144.9(5) . . . . ?
C27 C28 C29 C1 10.0(7) . . . . ?
C6 C1 C29 C28 -137.9(5) . . . . ?
C7 C1 C29 C28 59.8(7) . . . . ?
C2 C1 C29 C28 -6.3(7) . . . . ?
C6 C1 C29 C30 11.0(5) . . . . ?
C7 C1 C29 C30 -151.3(5) . . . . ?
C2 C1 C29 C30 142.6(4) . . . . ?
C28 C29 C30 C46 -3.2(8) . . . . ?
C1 C29 C30 C46 -152.3(5) . . . . ?
C28 C29 C30 C31 141.5(5) . . . . ?
C1 C29 C30 C31 -7.6(6) . . . . ?
C46 C30 C31 C32 -0.4(8) . . . . ?
C29 C30 C31 C32 -145.0(5) . . . . ?
C46 C30 C31 C6 145.4(5) . . . . ?
C29 C30 C31 C6 0.9(6) . . . . ?
C5 C6 C31 C32 3.2(8) . . . . ?
C1 C6 C31 C32 151.3(5) . . . . ?
C5 C6 C31 C30 -141.9(5) . . . . ?
C1 C6 C31 C30 6.2(6) . . . . ?
C30 C31 C32 C48 0.7(8) . . . . ?
C6 C31 C32 C48 -140.8(5) . . . . ?
C30 C31 C32 C33 140.1(5) . . . . ?
C6 C31 C32 C33 -1.4(8) . . . . ?
C31 C32 C33 C34 -1.6(8) . . . . ?
C48 C32 C33 C34 142.2(5) . . . . ?
C31 C32 C33 C50 -143.9(5) . . . . ?
C48 C32 C33 C50 -0.2(6) . . . . ?
C32 C33 C34 C5 2.9(8) . . . . ?
C50 C33 C34 C5 140.1(5) . . . . ?
C32 C33 C34 C35 -137.8(5) . . . . ?
C50 C33 C34 C35 -0.7(7) . . . . ?
C6 C5 C34 C33 -1.2(7) . . . . ?
C4 C5 C34 C33 -154.8(5) . . . . ?
C6 C5 C34 C35 142.4(5) . . . . ?
C4 C5 C34 C35 -11.1(5) . . . . ?
C33 C34 C35 C52 -0.5(7) . . . . ?
C5 C34 C35 C52 -145.7(5) . . . . ?
C33 C34 C35 C21 146.6(5) . . . . ?
C5 C34 C35 C21 1.4(5) . . . . ?
C22 C21 C35 C52 6.3(7) . . . . ?
C4 C21 C35 C52 156.0(4) . . . . ?
C22 C21 C35 C34 -140.8(5) . . . . ?
C4 C21 C35 C34 8.8(5) . . . . ?
C21 C22 C36 C53 1.4(7) . . . . ?
C23 C22 C36 C53 -143.2(5) . . . . ?
C21 C22 C36 C37 144.7(5) . . . . ?
C23 C22 C36 C37 0.1(5) . . . . ?
C53 C36 C37 C56 -0.8(8) . . . . ?
C22 C36 C37 C56 -144.0(5) . . . . ?
C53 C36 C37 C38 142.7(5) . . . . ?
C22 C36 C37 C38 -0.5(6) . . . . ?
C24 C23 C38 C39 0.7(8) . . . . ?
C22 C23 C38 C39 142.7(5) . . . . ?
C24 C23 C38 C37 -142.8(5) . . . . ?
C22 C23 C38 C37 -0.7(6) . . . . ?
C56 C37 C38 C39 0.7(8) . . . . ?
C36 C37 C38 C39 -143.1(5) . . . . ?
C56 C37 C38 C23 144.6(5) . . . . ?
C36 C37 C38 C23 0.8(6) . . . . ?
C23 C38 C39 C40 -1.6(8) . . . . ?
C37 C38 C39 C40 137.7(5) . . . . ?
C23 C38 C39 C58 -138.2(6) . . . . ?
C37 C38 C39 C58 1.1(8) . . . . ?
C24 C25 C40 C39 0.5(8) . . . . ?
C26 C25 C40 C39 -141.0(5) . . . . ?
C24 C25 C40 C41 139.7(6) . . . . ?
C26 C25 C40 C41 -1.8(8) . . . . ?
C38 C39 C40 C25 1.0(8) . . . . ?
C58 C39 C40 C25 142.3(5) . . . . ?
C38 C39 C40 C41 -142.2(5) . . . . ?
C58 C39 C40 C41 -0.9(6) . . . . ?
C25 C40 C41 C42 -0.4(8) . . . . ?
C39 C40 C41 C42 142.7(6) . . . . ?
C25 C40 C41 C59 -142.4(5) . . . . ?
C39 C40 C41 C59 0.7(6) . . . . ?
C59 C41 C42 C43 -0.2(8) . . . . ?
C40 C41 C42 C43 -137.3(6) . . . . ?
C59 C41 C42 C27 138.8(5) . . . . ?
C40 C41 C42 C27 1.6(8) . . . . ?
C26 C27 C42 C41 -0.6(8) . . . . ?
C28 C27 C42 C41 -144.7(5) . . . . ?
C26 C27 C42 C43 143.2(5) . . . . ?
C28 C27 C42 C43 -0.9(5) . . . . ?
C41 C42 C43 C61 0.0(8) . . . . ?
C27 C42 C43 C61 -143.3(5) . . . . ?
C41 C42 C43 C44 142.5(5) . . . . ?
C27 C42 C43 C44 -0.8(6) . . . . ?
C29 C28 C44 C45 2.6(8) . . . . ?
C27 C28 C44 C45 142.2(5) . . . . ?
C29 C28 C44 C43 -142.5(5) . . . . ?
C27 C28 C44 C43 -2.9(5) . . . . ?
C61 C43 C44 C45 0.4(7) . . . . ?
C42 C43 C44 C45 -143.1(5) . . . . ?
C61 C43 C44 C28 145.8(5) . . . . ?
C42 C43 C44 C28 2.3(6) . . . . ?
C28 C44 C45 C63 -140.7(5) . . . . ?
C43 C44 C45 C63 0.0(8) . . . . ?
C28 C44 C45 C46 -2.9(8) . . . . ?
C43 C44 C45 C46 137.8(5) . . . . ?
C29 C30 C46 C45 2.9(8) . . . . ?
C31 C30 C46 C45 -138.1(6) . . . . ?
C29 C30 C46 C47 140.5(5) . . . . ?
C31 C30 C46 C47 -0.5(8) . . . . ?
C44 C45 C46 C30 0.1(8) . . . . ?
C63 C45 C46 C30 142.1(5) . . . . ?
C44 C45 C46 C47 -141.9(5) . . . . ?
C63 C45 C46 C47 0.1(6) . . . . ?
C30 C46 C47 C48 1.2(8) . . . . ?
C45 C46 C47 C48 143.1(5) . . . . ?
C30 C46 C47 C64 -142.0(5) . . . . ?
C45 C46 C47 C64 -0.1(6) . . . . ?
C64 C47 C48 C49 -1.6(8) . . . . ?
C46 C47 C48 C49 -139.0(6) . . . . ?
C64 C47 C48 C32 136.5(6) . . . . ?
C46 C47 C48 C32 -0.9(8) . . . . ?
C31 C32 C48 C47 0.0(8) . . . . ?
C33 C32 C48 C47 -142.5(6) . . . . ?
C31 C32 C48 C49 141.8(6) . . . . ?
C33 C32 C48 C49 -0.7(6) . . . . ?
C47 C48 C49 C66 0.6(8) . . . . ?
C32 C48 C49 C66 -141.8(6) . . . . ?
C47 C48 C49 C50 143.7(5) . . . . ?
C32 C48 C49 C50 1.3(6) . . . . ?
C34 C33 C50 C51 1.3(8) . . . . ?
C32 C33 C50 C51 142.9(5) . . . . ?
C34 C33 C50 C49 -140.7(5) . . . . ?
C32 C33 C50 C49 0.9(6) . . . . ?
C66 C49 C50 C51 1.2(8) . . . . ?
C48 C49 C50 C51 -143.4(5) . . . . ?
C66 C49 C50 C33 143.3(5) . . . . ?
C48 C49 C50 C33 -1.4(6) . . . . ?
C33 C50 C51 C52 -0.6(8) . . . . ?
C49 C50 C51 C52 136.2(5) . . . . ?
C33 C50 C51 C68 -135.9(5) . . . . ?
C49 C50 C51 C68 1.0(8) . . . . ?
C34 C35 C52 C51 1.1(8) . . . . ?
C21 C35 C52 C51 -142.0(5) . . . . ?
C34 C35 C52 C53 138.5(5) . . . . ?
C21 C35 C52 C53 -4.6(7) . . . . ?
C50 C51 C52 C35 -0.6(8) . . . . ?
C68 C51 C52 C35 139.3(5) . . . . ?
C50 C51 C52 C53 -141.8(5) . . . . ?
C68 C51 C52 C53 -2.0(6) . . . . ?
C37 C36 C53 C54 -0.1(8) . . . . ?
C22 C36 C53 C54 138.0(5) . . . . ?
C37 C36 C53 C52 -137.8(5) . . . . ?
C22 C36 C53 C52 0.3(7) . . . . ?
C35 C52 C53 C36 1.3(7) . . . . ?
C51 C52 C53 C36 143.6(5) . . . . ?
C35 C52 C53 C54 -141.4(5) . . . . ?
C51 C52 C53 C54 0.9(6) . . . . ?
C36 C53 C54 C55 0.7(8) . . . . ?
C52 C53 C54 C55 142.9(5) . . . . ?
C36 C53 C54 C68 -141.6(5) . . . . ?
C52 C53 C54 C68 0.6(6) . . . . ?
C53 C54 C55 C69 -136.5(5) . . . . ?
C68 C54 C55 C69 2.6(7) . . . . ?
C53 C54 C55 C56 -0.5(8) . . . . ?
C68 C54 C55 C56 138.6(5) . . . . ?
C36 C37 C56 C57 137.5(6) . . . . ?
C38 C37 C56 C57 -2.2(9) . . . . ?
C36 C37 C56 C55 1.0(7) . . . . ?
C38 C37 C56 C55 -138.7(5) . . . . ?
C54 C55 C56 C37 -0.4(7) . . . . ?
C69 C55 C56 C37 140.9(5) . . . . ?
C54 C55 C56 C57 -142.1(5) . . . . ?
C69 C55 C56 C57 -0.8(6) . . . . ?
C37 C56 C57 C58 1.8(9) . . . . ?
C55 C56 C57 C58 142.1(5) . . . . ?
C37 C56 C57 C70 -141.3(6) . . . . ?
C55 C56 C57 C70 -1.0(6) . . . . ?
C70 C57 C58 C59 1.7(8) . . . . ?
C56 C57 C58 C59 -137.9(6) . . . . ?
C70 C57 C58 C39 139.6(6) . . . . ?
C56 C57 C58 C39 0.1(8) . . . . ?
C38 C39 C58 C57 -1.5(8) . . . . ?
C40 C39 C58 C57 -142.6(5) . . . . ?
C38 C39 C58 C59 141.8(5) . . . . ?
C40 C39 C58 C59 0.8(6) . . . . ?
C57 C58 C59 C60 -1.5(8) . . . . ?
C39 C58 C59 C60 -143.7(5) . . . . ?
C57 C58 C59 C41 141.9(5) . . . . ?
C39 C58 C59 C41 -0.3(6) . . . . ?
C42 C41 C59 C60 1.7(8) . . . . ?
C40 C41 C59 C60 143.4(5) . . . . ?
C42 C41 C59 C58 -142.0(5) . . . . ?
C40 C41 C59 C58 -0.3(6) . . . . ?
C58 C59 C60 C61 136.6(6) . . . . ?
C41 C59 C60 C61 -3.0(8) . . . . ?
C58 C59 C60 C71 2.4(8) . . . . ?
C41 C59 C60 C71 -137.1(5) . . . . ?
C42 C43 C61 C62 137.9(6) . . . . ?
C44 C43 C61 C62 -1.4(7) . . . . ?
C42 C43 C61 C60 -1.3(8) . . . . ?
C44 C43 C61 C60 -140.6(5) . . . . ?
C59 C60 C61 C43 2.8(8) . . . . ?
C71 C60 C61 C43 142.1(5) . . . . ?
C59 C60 C61 C62 -140.3(5) . . . . ?
C71 C60 C61 C62 -1.0(5) . . . . ?
C43 C61 C62 C63 2.0(7) . . . . ?
C60 C61 C62 C63 143.8(5) . . . . ?
C43 C61 C62 C72 -141.4(5) . . . . ?
C60 C61 C62 C72 0.5(6) . . . . ?
C72 C62 C63 C45 136.9(5) . . . . ?
C61 C62 C63 C45 -1.6(8) . . . . ?
C72 C62 C63 C64 -0.1(8) . . . . ?
C61 C62 C63 C64 -138.6(5) . . . . ?
C44 C45 C63 C62 0.6(8) . . . . ?
C46 C45 C63 C62 -141.3(5) . . . . ?
C44 C45 C63 C64 141.9(5) . . . . ?
C46 C45 C63 C64 -0.1(6) . . . . ?
C48 C47 C64 C65 1.1(8) . . . . ?
C46 C47 C64 C65 143.1(5) . . . . ?
C48 C47 C64 C63 -142.0(6) . . . . ?
C46 C47 C64 C63 0.0(6) . . . . ?
C62 C63 C64 C65 0.8(7) . . . . ?
C45 C63 C64 C65 -141.5(5) . . . . ?
C62 C63 C64 C47 142.3(5) . . . . ?
C45 C63 C64 C47 0.0(6) . . . . ?
C47 C64 C65 C66 0.4(8) . . . . ?
C63 C64 C65 C66 138.9(6) . . . . ?
C47 C64 C65 C73 -140.2(5) . . . . ?
C63 C64 C65 C73 -1.7(7) . . . . ?
C48 C49 C66 C65 0.8(8) . . . . ?
C50 C49 C66 C65 -138.7(6) . . . . ?
C48 C49 C66 C67 136.3(6) . . . . ?
C50 C49 C66 C67 -3.2(8) . . . . ?
C64 C65 C66 C49 -1.2(8) . . . . ?
C73 C65 C66 C49 141.6(5) . . . . ?
C64 C65 C66 C67 -142.0(5) . . . . ?
C73 C65 C66 C67 0.9(6) . . . . ?
C49 C66 C67 C68 2.9(8) . . . . ?
C65 C66 C67 C68 142.7(5) . . . . ?
C49 C66 C67 C74 -140.7(5) . . . . ?
C65 C66 C67 C74 -0.9(6) . . . . ?
C66 C67 C68 C54 -138.4(6) . . . . ?
C74 C67 C68 C54 0.8(8) . . . . ?
C66 C67 C68 C51 -0.6(8) . . . . ?
C74 C67 C68 C51 138.6(6) . . . . ?
C55 C54 C68 C67 -1.9(8) . . . . ?
C53 C54 C68 C67 140.9(5) . . . . ?
C55 C54 C68 C51 -144.7(5) . . . . ?
C53 C54 C68 C51 -1.8(6) . . . . ?
C50 C51 C68 C67 -1.3(8) . . . . ?
C52 C51 C68 C67 -140.8(6) . . . . ?
C50 C51 C68 C54 141.8(5) . . . . ?
C52 C51 C68 C54 2.3(6) . . . . ?
C54 C55 C69 C74 -2.3(8) . . . . ?
C56 C55 C69 C74 -143.5(5) . . . . ?
C54 C55 C69 C70 143.4(5) . . . . ?
C56 C55 C69 C70 2.2(6) . . . . ?
C58 C57 C70 C71 -2.9(8) . . . . ?
C56 C57 C70 C71 140.9(6) . . . . ?
C58 C57 C70 C69 -141.4(5) . . . . ?
C56 C57 C70 C69 2.4(6) . . . . ?
C74 C69 C70 C71 1.1(8) . . . . ?
C55 C69 C70 C71 -143.6(5) . . . . ?
C74 C69 C70 C57 141.9(5) . . . . ?
C55 C69 C70 C57 -2.9(6) . . . . ?
C57 C70 C71 C72 -135.4(6) . . . . ?
C69 C70 C71 C72 0.4(7) . . . . ?
C57 C70 C71 C60 3.8(8) . . . . ?
C69 C70 C71 C60 139.5(5) . . . . ?
C59 C60 C71 C70 -3.6(8) . . . . ?
C61 C60 C71 C70 -143.8(5) . . . . ?
C59 C60 C71 C72 141.3(5) . . . . ?
C61 C60 C71 C72 1.1(5) . . . . ?
C63 C62 C72 C73 0.3(8) . . . . ?
C61 C62 C72 C73 143.4(5) . . . . ?
C63 C62 C72 C71 -142.8(5) . . . . ?
C61 C62 C72 C71 0.2(6) . . . . ?
C70 C71 C72 C73 -1.7(8) . . . . ?
C60 C71 C72 C73 -144.8(5) . . . . ?
C70 C71 C72 C62 142.3(5) . . . . ?
C60 C71 C72 C62 -0.8(6) . . . . ?
C62 C72 C73 C65 -1.3(8) . . . . ?
C71 C72 C73 C65 138.6(5) . . . . ?
C62 C72 C73 C74 -138.4(5) . . . . ?
C71 C72 C73 C74 1.5(7) . . . . ?
C66 C65 C73 C72 -142.5(5) . . . . ?
C64 C65 C73 C72 1.9(8) . . . . ?
C66 C65 C73 C74 -0.5(6) . . . . ?
C64 C65 C73 C74 143.9(5) . . . . ?
C70 C69 C74 C67 -139.5(6) . . . . ?
C55 C69 C74 C67 1.2(8) . . . . ?
C70 C69 C74 C73 -1.3(8) . . . . ?
C55 C69 C74 C73 139.4(5) . . . . ?
C68 C67 C74 C69 -0.5(8) . . . . ?
C66 C67 C74 C69 143.4(5) . . . . ?
C68 C67 C74 C73 -143.3(5) . . . . ?
C66 C67 C74 C73 0.6(6) . . . . ?
C72 C73 C74 C69 -0.1(8) . . . . ?
C65 C73 C74 C69 -142.8(5) . . . . ?
C72 C73 C74 C67 142.6(5) . . . . ?
C65 C73 C74 C67 -0.1(6) . . . . ?
N2 C8 N1 C4 1.2(7) . . . . ?
C9 C8 N1 C4 -175.1(5) . . . . ?
C5 C4 N1 C8 -127.6(5) . . . . ?
C21 C4 N1 C8 119.3(5) . . . . ?
C3 C4 N1 C8 -3.5(6) . . . . ?
N1 C8 N2 C3 1.9(7) . . . . ?
C9 C8 N2 C3 178.1(5) . . . . ?
C24 C3 N2 C8 -126.1(5) . . . . ?
C2 C3 N2 C8 121.4(5) . . . . ?
C4 C3 N2 C8 -3.9(6) . . . . ?
